data_4309692
loop_
_publ_author_name
'Chao Qin'
'Xin-Long Wang'
'En-Bo Wang'
'Zhong-Min Su'

_publ_section_title
;
A Series of Three-Dimensional Lanthanide Coordination Polymers with Rutile
and Unprecedented Rutile-Related Topologies
;
_journal_name_full 'Inorganic Chemistry'
_journal_page_first 7122
_journal_page_last 7129
_journal_paper_doi 10.1021/ic050906b
_journal_volume 44
_journal_year 2005
_chemical_formula_moiety 'C14 H7 N2 O8 Sm'
_chemical_formula_sum 'C14 H7 N2 O8 Sm'
_chemical_formula_weight 481.57
_chemical_name_systematic
; 
 ? 
;
_space_group_IT_number 60
_symmetry_cell_setting orthorhombic
_symmetry_Int_Tables_number 60
_symmetry_space_group_name_Hall '-P 2n 2ab'
_symmetry_space_group_name_H-M 'P b c n'
_atom_sites_solution_hydrogens geom
_atom_sites_solution_primary direct
_atom_sites_solution_secondary difmap
_audit_creation_method SHELXL-97
_cell_angle_alpha 90.00
_cell_angle_beta 90.00
_cell_angle_gamma 90.00
_cell_formula_units_Z 4
_cell_length_a 9.939(2)
_cell_length_b 8.6219(17)
_cell_length_c 15.731(3)
_cell_measurement_reflns_used 12364
_cell_measurement_temperature 293(2)
_cell_measurement_theta_max 27.69
_cell_measurement_theta_min 3.13
_cell_volume 1348.0(5)
_computing_cell_refinement 'RAPID AUTO'
_computing_data_collection 'RAPID AUTO'
_computing_data_reduction 'RAPID AUTO'
_computing_structure_refinement 'SHELXL-97 (Sheldrick, 1997)'
_computing_structure_solution 'SHELXS-97 (Sheldrick, 1990)'
_diffrn_ambient_temperature 293(2)
_diffrn_detector_area_resol_mean 0.01
_diffrn_measured_fraction_theta_full 0.991
_diffrn_measured_fraction_theta_max 0.991
_diffrn_measurement_device_type 'Rigaku RAXIS RAPID IP'
_diffrn_measurement_method Oscillation
_diffrn_radiation_monochromator graphite
_diffrn_radiation_source 'Rotation anode'
_diffrn_radiation_type MoK\a
_diffrn_radiation_wavelength 0.71073
_diffrn_reflns_av_R_equivalents 0.0226
_diffrn_reflns_av_sigmaI/netI 0.0134
_diffrn_reflns_limit_h_max 12
_diffrn_reflns_limit_h_min -12
_diffrn_reflns_limit_k_max 11
_diffrn_reflns_limit_k_min -11
_diffrn_reflns_limit_l_max 17
_diffrn_reflns_limit_l_min -20
_diffrn_reflns_number 12364
_diffrn_reflns_theta_full 27.69
_diffrn_reflns_theta_max 27.69
_diffrn_reflns_theta_min 3.13
_exptl_absorpt_coefficient_mu 4.411
_exptl_absorpt_correction_T_max 0.564
_exptl_absorpt_correction_T_min 0.292
_exptl_absorpt_correction_type multi-scan
_exptl_absorpt_process_details 'ABSCOR by T.Higashi    8 March, 1995'
_exptl_crystal_colour COLORLESS
_exptl_crystal_density_diffrn 2.373
_exptl_crystal_density_method 'not measured'
_exptl_crystal_description BLOCK
_exptl_crystal_F_000 924
_exptl_crystal_size_max 0.32
_exptl_crystal_size_mid 0.24
_exptl_crystal_size_min 0.13
_refine_diff_density_max 0.626
_refine_diff_density_min -0.833
_refine_diff_density_rms 0.085
_refine_ls_extinction_method none
_refine_ls_goodness_of_fit_ref 1.080
_refine_ls_hydrogen_treatment mixed
_refine_ls_matrix_type full
_refine_ls_number_parameters 114
_refine_ls_number_reflns 1566
_refine_ls_number_restraints 0
_refine_ls_restrained_S_all 1.080
_refine_ls_R_factor_all 0.0215
_refine_ls_R_factor_gt 0.0172
_refine_ls_shift/su_max 0.000
_refine_ls_shift/su_mean 0.000
_refine_ls_structure_factor_coef Fsqd
_refine_ls_weighting_details 'calc w=1/[\s^2^(Fo^2^)+(0.0166P)^2^+1.8485P] where P=(Fo^2^+2Fc^2^)/3'
_refine_ls_weighting_scheme calc
_refine_ls_wR_factor_gt 0.0375
_refine_ls_wR_factor_ref 0.0391
_reflns_number_gt 1355
_reflns_number_total 1566
_reflns_threshold_expression >2sigma(I)
_cod_data_source_file ic050906bsi20050605_063326.cif
_cod_data_source_block sm
_cod_depositor_comments
;
The following automatic conversions were performed:
'_symmetry_cell_setting' value 'Orthorhombic' changed to 'orthorhombic'
according to '/home/saulius/struct/CIF-dictionaries/cif_core.dic'
dictionary named 'cif_core.dic' version 2.4.1 from 2010-06-29.

Automatic conversion script
Id: cif_fix_enum 1527 2010-12-29 10:47:43Z saulius 
;
_cod_database_code 4309692

loop_
_symmetry_equiv_pos_as_xyz
'x, y, z'
'-x+1/2, -y+1/2, z+1/2'
'-x, y, -z+1/2'
'x+1/2, -y+1/2, -z'
'-x, -y, -z'
'x-1/2, y-1/2, -z-1/2'
'x, -y, z-1/2'
'-x-1/2, y-1/2, z'

loop_
_atom_site_label
_atom_site_type_symbol
_atom_site_fract_x
_atom_site_fract_y
_atom_site_fract_z
_atom_site_U_iso_or_equiv
_atom_site_adp_type
_atom_site_occupancy
_atom_site_symmetry_multiplicity
_atom_site_calc_flag
_atom_site_refinement_flags
_atom_site_disorder_assembly
_atom_site_disorder_group
Sm1 Sm 0.0000 0.090407(16) 0.2500 0.01134(6) Uani 1 2 d S . .
C1 C 0.1537(2) 0.3576(3) 0.37408(14) 0.0155(4) Uani 1 1 d . . .
C2 C 0.1978(3) 0.4486(3) 0.44067(16) 0.0250(6) Uani 1 1 d . . .
H2A H 0.2529 0.5337 0.4303 0.030 Uiso 1 1 calc R . .
C3 C 0.1597(3) 0.4128(3) 0.52286(16) 0.0250(6) Uani 1 1 d . . .
H3A H 0.1879 0.4734 0.5684 0.030 Uiso 1 1 calc R . .
C4 C 0.0791(2) 0.2852(3) 0.53559(14) 0.0169(5) Uani 1 1 d . . .
C5 C 0.0350(2) 0.2035(3) 0.46551(14) 0.0157(4) Uani 1 1 d . . .
H5A H -0.0227 0.1201 0.4741 0.019 Uiso 1 1 calc R . .
C6 C 0.1989(2) 0.3854(3) 0.28334(15) 0.0151(4) Uani 1 1 d . . .
C7 C 0.0404(2) 0.2347(3) 0.62313(15) 0.0194(5) Uani 1 1 d . . .
N1 N 0.07111(18) 0.2380(2) 0.38579(11) 0.0136(4) Uani 1 1 d . . .
O1 O 0.14915(17) 0.3016(2) 0.22720(10) 0.0185(4) Uani 1 1 d . . .
O2 O 0.28295(18) 0.4900(2) 0.27206(11) 0.0238(4) Uani 1 1 d . . .
O3 O 0.0259(2) 0.0955(2) 0.63697(12) 0.0271(4) Uani 1 1 d . . .
O4 O 0.0276(2) 0.3430(2) 0.67570(12) 0.0385(5) Uani 1 1 d . . .
H4 H 0.0064 0.3073 0.7221 0.058 Uiso 0.50 1 calc PR . .

loop_
_atom_site_aniso_label
_atom_site_aniso_U_11
_atom_site_aniso_U_22
_atom_site_aniso_U_33
_atom_site_aniso_U_23
_atom_site_aniso_U_13
_atom_site_aniso_U_12
Sm1 0.01415(8) 0.00984(8) 0.01004(8) 0.000 -0.00056(6) 0.000
C1 0.0155(10) 0.0166(11) 0.0144(11) 0.0023(9) 0.0009(9) -0.0024(9)
C2 0.0319(13) 0.0245(13) 0.0187(12) 0.0007(10) 0.0007(11) -0.0149(11)
C3 0.0344(14) 0.0242(14) 0.0164(12) -0.0029(10) -0.0016(11) -0.0088(11)
C4 0.0223(11) 0.0160(11) 0.0124(10) 0.0017(9) 0.0011(9) 0.0004(9)
C5 0.0184(10) 0.0132(11) 0.0155(10) 0.0028(8) 0.0015(8) -0.0026(8)
C6 0.0144(10) 0.0160(11) 0.0148(10) 0.0044(9) 0.0004(9) -0.0017(9)
C7 0.0225(11) 0.0212(12) 0.0144(10) 0.0035(9) 0.0001(9) -0.0018(9)
N1 0.0145(9) 0.0134(9) 0.0128(8) 0.0003(7) 0.0010(7) 0.0005(7)
O1 0.0237(9) 0.0187(9) 0.0132(7) 0.0008(6) 0.0013(7) -0.0061(7)
O2 0.0243(9) 0.0274(10) 0.0198(8) 0.0025(7) 0.0031(7) -0.0131(8)
O3 0.0411(11) 0.0226(10) 0.0175(9) 0.0071(7) -0.0008(8) -0.0079(8)
O4 0.0746(16) 0.0274(10) 0.0134(9) 0.0010(8) 0.0107(9) 0.0013(11)

loop_
_atom_type_symbol
_atom_type_description
_atom_type_scat_dispersion_real
_atom_type_scat_dispersion_imag
_atom_type_scat_source
Sm Sm -0.1638 3.4418 'International Tables Vol C Tables 4.2.6.8 and 6.1.1.4'
C C 0.0033 0.0016 'International Tables Vol C Tables 4.2.6.8 and 6.1.1.4'
H H 0.0000 0.0000 'International Tables Vol C Tables 4.2.6.8 and 6.1.1.4'
N N 0.0061 0.0033 'International Tables Vol C Tables 4.2.6.8 and 6.1.1.4'
O O 0.0106 0.0060 'International Tables Vol C Tables 4.2.6.8 and 6.1.1.4'

loop_
_geom_angle_atom_site_label_1
_geom_angle_atom_site_label_2
_geom_angle_atom_site_label_3
_geom_angle
_geom_angle_site_symmetry_1
_geom_angle_site_symmetry_3
_geom_angle_publ_flag
O2 Sm1 O2 136.77(10) 6_556 8_655 ?
O2 Sm1 O1 74.45(7) 6_556 3 ?
O2 Sm1 O1 146.40(6) 8_655 3 ?
O2 Sm1 O1 146.40(6) 6_556 . ?
O2 Sm1 O1 74.45(7) 8_655 . ?
O1 Sm1 O1 79.89(9) 3 . ?
O2 Sm1 O3 75.16(7) 6_556 7 ?
O2 Sm1 O3 76.45(6) 8_655 7 ?
O1 Sm1 O3 133.52(6) 3 7 ?
O1 Sm1 O3 109.40(6) . 7 ?
O2 Sm1 O3 76.45(6) 6_556 5_556 ?
O2 Sm1 O3 75.16(7) 8_655 5_556 ?
O1 Sm1 O3 109.40(6) 3 5_556 ?
O1 Sm1 O3 133.52(6) . 5_556 ?
O3 Sm1 O3 96.53(9) 7 5_556 ?
O2 Sm1 N1 78.96(6) 6_556 3 ?
O2 Sm1 N1 123.67(6) 8_655 3 ?
O1 Sm1 N1 64.95(6) 3 3 ?
O1 Sm1 N1 70.63(6) . 3 ?
O3 Sm1 N1 75.33(6) 7 3 ?
O3 Sm1 N1 155.35(6) 5_556 3 ?
O2 Sm1 N1 123.66(6) 6_556 . ?
O2 Sm1 N1 78.95(6) 8_655 . ?
O1 Sm1 N1 70.63(6) 3 . ?
O1 Sm1 N1 64.95(6) . . ?
O3 Sm1 N1 155.34(6) 7 . ?
O3 Sm1 N1 75.33(6) 5_556 . ?
N1 Sm1 N1 121.00(8) 3 . ?
N1 C1 C2 122.1(2) . . ?
N1 C1 C6 115.8(2) . . ?
C2 C1 C6 122.1(2) . . ?
C1 C2 C3 119.7(2) . . ?
C1 C2 H2A 120.1 . . ?
C3 C2 H2A 120.1 . . ?
C4 C3 C2 118.3(2) . . ?
C4 C3 H3A 120.8 . . ?
C2 C3 H3A 120.8 . . ?
C3 C4 C5 118.5(2) . . ?
C3 C4 C7 121.1(2) . . ?
C5 C4 C7 120.4(2) . . ?
N1 C5 C4 123.4(2) . . ?
N1 C5 H5A 118.3 . . ?
C4 C5 H5A 118.3 . . ?
O2 C6 O1 126.0(2) . . ?
O2 C6 C1 116.7(2) . . ?
O1 C6 C1 117.3(2) . . ?
O3 C7 O4 126.8(2) . . ?
O3 C7 C4 118.6(2) . . ?
O4 C7 C4 114.7(2) . . ?
C1 N1 C5 117.9(2) . . ?
C1 N1 Sm1 115.84(14) . . ?
C5 N1 Sm1 126.26(15) . . ?
C6 O1 Sm1 125.90(15) . . ?
C6 O2 Sm1 154.94(18) . 6_666 ?
C7 O3 Sm1 142.55(17) . 5_556 ?
C7 O4 H4 109.5 . . ?

loop_
_geom_bond_atom_site_label_1
_geom_bond_atom_site_label_2
_geom_bond_distance
_geom_bond_site_symmetry_2
_geom_bond_publ_flag
Sm1 O2 2.3503(17) 6_556 ?
Sm1 O2 2.3503(17) 8_655 ?
Sm1 O1 2.3754(17) 3 ?
Sm1 O1 2.3755(17) . ?
Sm1 O3 2.4075(18) 7 ?
Sm1 O3 2.4075(18) 5_556 ?
Sm1 N1 2.5851(19) 3 ?
Sm1 N1 2.5852(19) . ?
C1 N1 1.331(3) . ?
C1 C2 1.380(3) . ?
C1 C6 1.516(3) . ?
C2 C3 1.382(3) . ?
C2 H2A 0.9300 . ?
C3 C4 1.376(3) . ?
C3 H3A 0.9300 . ?
C4 C5 1.380(3) . ?
C4 C7 1.494(3) . ?
C5 N1 1.338(3) . ?
C5 H5A 0.9300 . ?
C6 O2 1.242(3) . ?
C6 O1 1.244(3) . ?
C7 O3 1.229(3) . ?
C7 O4 1.254(3) . ?
O2 Sm1 2.3503(17) 6_666 ?
O3 Sm1 2.4075(18) 5_556 ?
O4 H4 0.8200 . ?
